data_7203444
loop_
_publ_author_name
'Christer B. Aaker\"oy'
'Nate Schultheiss'
'John Desper'

_publ_section_title
;
 A pyridyl-functionalized cavitand: Starting point for hydrogen-bond
 driven assembly of heterodimeric capsules
;
_journal_issue 7
_journal_name_full CrystEngComm
_journal_page_first 502
_journal_paper_doi 10.1039/b606207e
_journal_volume 8
_journal_year 2006
_chemical_formula_moiety '(C52 H60 O8 I4) (C2 H3 N)'
_chemical_formula_sum 'C54 H63 I4 N O8'
_chemical_formula_weight 1361.65
_chemical_name_common 'hexyl bromo calixarene, acetonitrile'
_chemical_name_systematic
;
hexyl bromo calixarene, acetonitrile
;
_space_group_IT_number 14
_symmetry_cell_setting monoclinic
_symmetry_space_group_name_Hall '-P 2ybc'
_symmetry_space_group_name_H-M 'P 1 21/c 1'
_atom_sites_solution_hydrogens geom
_atom_sites_solution_primary direct
_atom_sites_solution_secondary difmap
_audit_creation_method SHELXL-97
_cell_angle_alpha 90.00
_cell_angle_beta 118.047(8)
_cell_angle_gamma 90.00
_cell_formula_units_Z 4
_cell_length_a 19.045(3)
_cell_length_b 16.627(2)
_cell_length_c 18.618(3)
_cell_measurement_reflns_used 3398
_cell_measurement_temperature 173(2)
_cell_measurement_theta_max 29.55
_cell_measurement_theta_min 2.40
_cell_volume 5203.2(14)
_computing_cell_refinement 'Bruker XSCANS'
_computing_data_collection 'Bruker XSCANS'
_computing_data_reduction 'Bruker SHELXTL'
_computing_molecular_graphics 'Bruker SHELXTL'
_computing_publication_material 'Bruker SHELXTL'
_computing_structure_refinement 'SHELXL-97 (Sheldrick, 1997)'
_computing_structure_solution 'SHELXS-97 (Sheldrick, 1990)'
_diffrn_ambient_temperature 173(2)
_diffrn_measured_fraction_theta_full 0.935
_diffrn_measured_fraction_theta_max 0.935
_diffrn_measurement_device_type 'Bruker P4'
_diffrn_measurement_method '\w scans'
_diffrn_radiation_monochromator graphite
_diffrn_radiation_source 'fine-focus sealed tube'
_diffrn_radiation_type MoK\a
_diffrn_radiation_wavelength 0.71073
_diffrn_reflns_av_R_equivalents 0.0585
_diffrn_reflns_av_sigmaI/netI 0.0737
_diffrn_reflns_limit_h_max 23
_diffrn_reflns_limit_h_min -24
_diffrn_reflns_limit_k_max 20
_diffrn_reflns_limit_k_min -21
_diffrn_reflns_limit_l_max 24
_diffrn_reflns_limit_l_min -24
_diffrn_reflns_number 38563
_diffrn_reflns_theta_full 28.38
_diffrn_reflns_theta_max 28.38
_diffrn_reflns_theta_min 1.72
_exptl_absorpt_coefficient_mu 2.449
_exptl_absorpt_correction_T_max 1.000
_exptl_absorpt_correction_T_min 0.704
_exptl_absorpt_correction_type multi-scan
_exptl_absorpt_process_details SADABS
_exptl_crystal_colour colorless
_exptl_crystal_density_diffrn 1.738
_exptl_crystal_density_method 'not measured'
_exptl_crystal_description needle
_exptl_crystal_F_000 2680
_exptl_crystal_size_max 0.40
_exptl_crystal_size_mid 0.10
_exptl_crystal_size_min 0.10
_refine_diff_density_max 0.860
_refine_diff_density_min -1.547
_refine_diff_density_rms 0.166
_refine_ls_extinction_method none
_refine_ls_goodness_of_fit_ref 1.013
_refine_ls_hydrogen_treatment mixed
_refine_ls_matrix_type full
_refine_ls_number_parameters 604
_refine_ls_number_reflns 12203
_refine_ls_number_restraints 0
_refine_ls_restrained_S_all 1.013
_refine_ls_R_factor_all 0.1000
_refine_ls_R_factor_gt 0.0449
_refine_ls_shift/su_max 0.001
_refine_ls_shift/su_mean 0.000
_refine_ls_structure_factor_coef Fsqd
_refine_ls_weighting_details 'calc w=1/[\s^2^(Fo^2^)+(0.0400P)^2^+20.0000P] where P=(Fo^2^+2Fc^2^)/3'
_refine_ls_weighting_scheme calc
_refine_ls_wR_factor_gt 0.0956
_refine_ls_wR_factor_ref 0.1200
_reflns_number_gt 7334
_reflns_number_total 12203
_reflns_threshold_expression >2sigma(I)
_cod_data_source_file B606207E.txt
_cod_data_source_block 1
_cod_depositor_comments
;
The following automatic conversions were performed:
'_symmetry_cell_setting' value 'Monoclinic' changed to 'monoclinic'
according to '/home/saulius/struct/CIF-dictionaries/cif_core.dic'
dictionary named 'cif_core.dic' version 2.4.1 from 2010-06-29.

Automatic conversion script
Id: cif_fix_enum 1527 2010-12-29 10:47:43Z saulius 
;
_cod_original_cell_volume 5203.3(13)
_cod_original_sg_symbol_H-M P2(1)/c
_cod_database_code 7203444

loop_
_symmetry_equiv_pos_as_xyz
'x, y, z'
'-x, y+1/2, -z+1/2'
'-x, -y, -z'
'x, -y-1/2, z-1/2'

loop_
_atom_site_label
_atom_site_type_symbol
_atom_site_fract_x
_atom_site_fract_y
_atom_site_fract_z
_atom_site_U_iso_or_equiv
_atom_site_adp_type
_atom_site_occupancy
_atom_site_symmetry_multiplicity
_atom_site_calc_flag
_atom_site_refinement_flags
_atom_site_disorder_assembly
_atom_site_disorder_group
N1S N 0.3055(4) 0.4482(4) 0.6216(4) 0.0520(17) Uani 1 1 d . . .
C1S C 0.3275(5) 0.3882(5) 0.6486(5) 0.050(2) Uani 1 1 d . . .
C2S C 0.3534(6) 0.3079(5) 0.6812(6) 0.069(3) Uani 1 1 d . . .
H2A H 0.3993 0.3118 0.7356 0.103 Uiso 1 1 calc R . .
H2B H 0.3685 0.2779 0.6453 0.103 Uiso 1 1 calc R . .
H2C H 0.3098 0.2799 0.6847 0.103 Uiso 1 1 calc R . .
I1 I 0.04677(3) 0.52513(3) 0.10750(2) 0.03167(11) Uani 1 1 d . . .
I2 I -0.06735(3) 0.78035(3) 0.31339(3) 0.03449(11) Uani 1 1 d . . .
I3 I 0.30839(3) 0.94524(3) 0.48539(3) 0.03854(12) Uani 1 1 d . . .
I4 I 0.42213(3) 0.67793(3) 0.27789(3) 0.03685(12) Uani 1 1 d . . .
C11 C 0.1030(3) 0.4863(3) 0.2281(3) 0.0209(12) Uani 1 1 d . . .
C12 C 0.1814(3) 0.4635(3) 0.2623(3) 0.0197(12) Uani 1 1 d . . .
O12 O 0.2180(2) 0.4558(2) 0.2141(2) 0.0248(9) Uani 1 1 d . . .
C13 C 0.2228(3) 0.4439(3) 0.3451(3) 0.0185(11) Uani 1 1 d . . .
C14 C 0.1819(3) 0.4489(3) 0.3895(3) 0.0182(11) Uani 1 1 d . . .
H14A H 0.2098 0.4379 0.4462 0.022 Uiso 1 1 calc R . .
C15 C 0.1020(3) 0.4693(3) 0.3553(3) 0.0183(11) Uani 1 1 d . . .
C16 C 0.0627(3) 0.4877(3) 0.2734(3) 0.0216(12) Uani 1 1 d . . .
O16 O -0.0182(2) 0.5021(2) 0.2338(2) 0.0235(9) Uani 1 1 d . . .
C21 C 0.0125(3) 0.6989(3) 0.3981(3) 0.0225(12) Uani 1 1 d . . .
C22 C 0.0063(3) 0.6180(3) 0.3776(3) 0.0211(12) Uani 1 1 d . . .
O22 O -0.0571(2) 0.5919(2) 0.3059(2) 0.0265(9) Uani 1 1 d . . .
C23 C 0.0615(3) 0.5636(3) 0.4304(3) 0.0206(12) Uani 1 1 d . . .
C24 C 0.1214(3) 0.5926(3) 0.5039(3) 0.0198(12) Uani 1 1 d . . .
H24A H 0.1599 0.5559 0.5404 0.024 Uiso 1 1 calc R . .
C25 C 0.1268(3) 0.6729(3) 0.5259(3) 0.0206(12) Uani 1 1 d . . .
C26 C 0.0710(3) 0.7254(3) 0.4709(3) 0.0211(12) Uani 1 1 d . . .
O26 O 0.0732(2) 0.8057(2) 0.4902(2) 0.0259(9) Uani 1 1 d . . .
C31 C 0.3182(3) 0.8311(3) 0.5369(3) 0.0228(12) Uani 1 1 d . . .
C32 C 0.2594(4) 0.8065(3) 0.5548(3) 0.0239(13) Uani 1 1 d . . .
O32 O 0.2018(2) 0.8609(2) 0.5476(2) 0.0262(9) Uani 1 1 d . . .
C33 C 0.2612(3) 0.7303(3) 0.5854(3) 0.0224(12) Uani 1 1 d . . .
C34 C 0.3241(3) 0.6795(3) 0.5954(3) 0.0211(12) Uani 1 1 d . . .
H34A H 0.3252 0.6262 0.6143 0.025 Uiso 1 1 calc R . .
C35 C 0.3838(3) 0.7039(3) 0.5791(3) 0.0217(12) Uani 1 1 d . . .
C36 C 0.3802(3) 0.7817(3) 0.5495(3) 0.0223(12) Uani 1 1 d . . .
O36 O 0.4415(2) 0.8101(2) 0.5367(2) 0.0271(9) Uani 1 1 d . . .
C41 C 0.4073(3) 0.6168(3) 0.3670(3) 0.0241(13) Uani 1 1 d . . .
C42 C 0.4346(3) 0.6496(3) 0.4442(3) 0.0207(12) Uani 1 1 d . . .
O42 O 0.4777(2) 0.7200(2) 0.4624(2) 0.0240(9) Uani 1 1 d . . .
C43 C 0.4227(3) 0.6089(3) 0.5029(3) 0.0187(11) Uani 1 1 d . . .
C44 C 0.3833(3) 0.5370(3) 0.4818(3) 0.0207(12) Uani 1 1 d . . .
H44A H 0.3741 0.5095 0.5213 0.025 Uiso 1 1 calc R . .
C45 C 0.3560(3) 0.5020(3) 0.4057(3) 0.0181(11) Uani 1 1 d . . .
C46 C 0.3682(3) 0.5435(4) 0.3479(3) 0.0226(12) Uani 1 1 d . . .
O46 O 0.3462(2) 0.5108(2) 0.2726(2) 0.0240(9) Uani 1 1 d . . .
C51 C 0.3104(3) 0.4233(3) 0.3826(3) 0.0224(12) Uani 1 1 d . . .
H51A H 0.3198 0.3977 0.3393 0.027 Uiso 1 1 calc R . .
C52 C 0.3388(4) 0.3639(3) 0.4539(3) 0.0262(13) Uani 1 1 d . . .
H52A H 0.3966 0.3552 0.4756 0.031 Uiso 1 1 calc R . .
H52B H 0.3307 0.3888 0.4978 0.031 Uiso 1 1 calc R . .
C53 C 0.2975(4) 0.2827(4) 0.4334(4) 0.0373(16) Uani 1 1 d . . .
H53A H 0.3199 0.2501 0.4838 0.045 Uiso 1 1 calc R . .
H53B H 0.2405 0.2915 0.4168 0.045 Uiso 1 1 calc R . .
C54 C 0.3028(4) 0.2345(4) 0.3689(4) 0.0393(16) Uani 1 1 d . . .
H54A H 0.3593 0.2300 0.3813 0.047 Uiso 1 1 calc R . .
H54B H 0.2737 0.2625 0.3160 0.047 Uiso 1 1 calc R . .
C55 C 0.2677(5) 0.1494(4) 0.3620(5) 0.053(2) Uani 1 1 d . . .
H55A H 0.3015 0.1194 0.4126 0.063 Uiso 1 1 calc R . .
H55B H 0.2141 0.1543 0.3576 0.063 Uiso 1 1 calc R . .
C56 C 0.2616(5) 0.1024(5) 0.2917(5) 0.064(2) Uani 1 1 d . . .
H56A H 0.2395 0.0492 0.2916 0.096 Uiso 1 1 calc R . .
H56B H 0.3146 0.0964 0.2959 0.096 Uiso 1 1 calc R . .
H56C H 0.2267 0.1306 0.2411 0.096 Uiso 1 1 calc R . .
C57 C 0.2654(3) 0.5199(4) 0.2133(3) 0.0245(13) Uani 1 1 d . . .
H57A H 0.2446 0.5708 0.2237 0.029 Uiso 1 1 calc R . .
H57B H 0.2620 0.5237 0.1587 0.029 Uiso 1 1 calc R . .
C61 C 0.0584(3) 0.4763(3) 0.4058(3) 0.0208(12) Uani 1 1 d . . .
H61A H 0.0013 0.4632 0.3688 0.025 Uiso 1 1 calc R . .
C62 C 0.0875(4) 0.4176(3) 0.4763(4) 0.0268(13) Uani 1 1 d . . .
H62A H 0.0587 0.4279 0.5080 0.032 Uiso 1 1 calc R . .
H62B H 0.1448 0.4271 0.5127 0.032 Uiso 1 1 calc R . .
C63 C 0.0754(4) 0.3301(3) 0.4490(4) 0.0304(14) Uani 1 1 d . . .
H63A H 0.0214 0.3131 0.4376 0.037 Uiso 1 1 calc R . .
H63B H 0.0788 0.3258 0.3977 0.037 Uiso 1 1 calc R . .
C64 C 0.1349(4) 0.2741(4) 0.5104(4) 0.0325(15) Uani 1 1 d . . .
H64A H 0.1326 0.2797 0.5622 0.039 Uiso 1 1 calc R . .
H64B H 0.1888 0.2903 0.5206 0.039 Uiso 1 1 calc R . .
C65 C 0.1219(5) 0.1868(4) 0.4847(5) 0.0465(19) Uani 1 1 d . . .
H65A H 0.0717 0.1684 0.4828 0.056 Uiso 1 1 calc R . .
H65B H 0.1157 0.1826 0.4290 0.056 Uiso 1 1 calc R . .
C66 C 0.1873(6) 0.1320(5) 0.5391(5) 0.064(3) Uani 1 1 d . . .
H66A H 0.1747 0.0768 0.5182 0.096 Uiso 1 1 calc R . .
H66B H 0.1928 0.1340 0.5941 0.096 Uiso 1 1 calc R . .
H66C H 0.2373 0.1489 0.5407 0.096 Uiso 1 1 calc R . .
C67 C -0.0424(4) 0.5804(4) 0.2391(4) 0.0271(13) Uani 1 1 d . . .
H67A H -0.0914 0.5930 0.1884 0.032 Uiso 1 1 calc R . .
H67B H -0.0006 0.6185 0.2436 0.032 Uiso 1 1 calc R . .
C71 C 0.1954(3) 0.7042(3) 0.6037(3) 0.0232(12) Uani 1 1 d . . .
H71A H 0.1757 0.7541 0.6184 0.028 Uiso 1 1 calc R . .
C72 C 0.2228(4) 0.6478(4) 0.6767(3) 0.0265(13) Uani 1 1 d . . .
H72A H 0.2355 0.5948 0.6616 0.032 Uiso 1 1 calc R . .
H72B H 0.2723 0.6695 0.7218 0.032 Uiso 1 1 calc R . .
C73 C 0.1621(4) 0.6361(4) 0.7067(4) 0.0315(14) Uani 1 1 d . . .
H73A H 0.1830 0.5955 0.7508 0.038 Uiso 1 1 calc R . .
H73B H 0.1130 0.6138 0.6616 0.038 Uiso 1 1 calc R . .
C74 C 0.1401(4) 0.7112(4) 0.7385(4) 0.0310(14) Uani 1 1 d . . .
H74A H 0.0990 0.6970 0.7547 0.037 Uiso 1 1 calc R . .
H74B H 0.1166 0.7512 0.6940 0.037 Uiso 1 1 calc R . .
C75 C 0.2107(4) 0.7494(4) 0.8110(4) 0.0325(15) Uani 1 1 d . . .
H75A H 0.2370 0.7079 0.8535 0.039 Uiso 1 1 calc R . .
H75B H 0.2496 0.7678 0.7934 0.039 Uiso 1 1 calc R . .
C76 C 0.1887(5) 0.8197(4) 0.8477(4) 0.0445(18) Uani 1 1 d . . .
H76A H 0.2368 0.8412 0.8936 0.067 Uiso 1 1 calc R . .
H76B H 0.1514 0.8018 0.8669 0.067 Uiso 1 1 calc R . .
H76C H 0.1637 0.8618 0.8065 0.067 Uiso 1 1 calc R . .
C77 C 0.1267(4) 0.8539(4) 0.4772(4) 0.0292(14) Uani 1 1 d . . .
H77A H 0.1035 0.9082 0.4601 0.035 Uiso 1 1 calc R . .
H77B H 0.1343 0.8305 0.4324 0.035 Uiso 1 1 calc R . .
C81 C 0.4498(3) 0.6475(3) 0.5859(3) 0.0223(12) Uani 1 1 d . . .
H81A H 0.4975 0.6812 0.5978 0.027 Uiso 1 1 calc R . .
C82 C 0.4747(3) 0.5854(3) 0.6539(3) 0.0229(12) Uani 1 1 d . . .
H82A H 0.4267 0.5590 0.6507 0.027 Uiso 1 1 calc R . .
H82B H 0.5078 0.5435 0.6466 0.027 Uiso 1 1 calc R . .
C83 C 0.5213(4) 0.6240(4) 0.7368(3) 0.0300(14) Uani 1 1 d . . .
H83A H 0.4935 0.6737 0.7387 0.036 Uiso 1 1 calc R . .
H83B H 0.5744 0.6398 0.7440 0.036 Uiso 1 1 calc R . .
C84 C 0.5322(4) 0.5695(4) 0.8075(4) 0.0368(16) Uani 1 1 d . . .
H84A H 0.5525 0.5166 0.8010 0.044 Uiso 1 1 calc R . .
H84B H 0.5727 0.5934 0.8591 0.044 Uiso 1 1 calc R . .
C85 C 0.4557(4) 0.5570(5) 0.8125(4) 0.0453(18) Uani 1 1 d . . .
H85A H 0.4159 0.5316 0.7614 0.054 Uiso 1 1 calc R . .
H85B H 0.4347 0.6101 0.8171 0.054 Uiso 1 1 calc R . .
C86 C 0.4659(5) 0.5048(5) 0.8840(5) 0.056(2) Uani 1 1 d . . .
H86A H 0.4145 0.4989 0.8836 0.084 Uiso 1 1 calc R . .
H86B H 0.5041 0.5302 0.9350 0.084 Uiso 1 1 calc R . .
H86C H 0.4857 0.4516 0.8793 0.084 Uiso 1 1 calc R . .
C87 C 0.4385(4) 0.7915(3) 0.4618(4) 0.0272(13) Uani 1 1 d . . .
H87A H 0.3821 0.7871 0.4198 0.033 Uiso 1 1 calc R . .
H87B H 0.4626 0.8363 0.4459 0.033 Uiso 1 1 calc R . .

loop_
_atom_site_aniso_label
_atom_site_aniso_U_11
_atom_site_aniso_U_22
_atom_site_aniso_U_33
_atom_site_aniso_U_23
_atom_site_aniso_U_13
_atom_site_aniso_U_12
N1S 0.055(4) 0.053(4) 0.045(4) 0.002(3) 0.021(3) -0.006(4)
C1S 0.050(5) 0.053(5) 0.042(4) 0.000(4) 0.019(4) -0.011(4)
C2S 0.064(6) 0.061(6) 0.078(6) 0.015(5) 0.030(5) 0.018(5)
I1 0.0287(2) 0.0384(2) 0.02151(19) 0.00346(17) 0.00649(17) -0.00006(19)
I2 0.0317(2) 0.0287(2) 0.0356(2) 0.00786(18) 0.00965(19) 0.01095(19)
I3 0.0379(3) 0.0215(2) 0.0554(3) 0.00344(19) 0.0212(2) 0.00160(19)
I4 0.0442(3) 0.0360(2) 0.0364(2) 0.00447(19) 0.0239(2) -0.0069(2)
C11 0.022(3) 0.017(3) 0.015(3) 0.000(2) 0.002(2) -0.001(2)
C12 0.021(3) 0.018(3) 0.021(3) 0.000(2) 0.011(2) -0.002(2)
O12 0.022(2) 0.030(2) 0.024(2) -0.0065(17) 0.0117(18) -0.0059(18)
C13 0.019(3) 0.012(3) 0.027(3) -0.001(2) 0.012(2) -0.002(2)
C14 0.016(3) 0.012(3) 0.020(3) 0.000(2) 0.003(2) -0.001(2)
C15 0.018(3) 0.010(3) 0.024(3) -0.002(2) 0.008(2) -0.001(2)
C16 0.021(3) 0.015(3) 0.025(3) -0.002(2) 0.008(2) -0.003(2)
O16 0.015(2) 0.024(2) 0.027(2) -0.0023(17) 0.0067(17) 0.0012(17)
C21 0.018(3) 0.019(3) 0.027(3) 0.006(2) 0.009(3) 0.009(2)
C22 0.018(3) 0.026(3) 0.021(3) 0.000(2) 0.010(2) 0.003(2)
O22 0.017(2) 0.028(2) 0.029(2) -0.0010(18) 0.0064(18) 0.0038(18)
C23 0.019(3) 0.018(3) 0.028(3) 0.004(2) 0.014(3) 0.001(2)
C24 0.015(3) 0.025(3) 0.019(3) 0.004(2) 0.008(2) 0.006(2)
C25 0.018(3) 0.025(3) 0.022(3) 0.003(2) 0.012(2) 0.006(2)
C26 0.021(3) 0.022(3) 0.024(3) 0.000(2) 0.013(3) 0.004(2)
O26 0.022(2) 0.020(2) 0.034(2) -0.0002(17) 0.0115(19) 0.0060(18)
C31 0.023(3) 0.011(3) 0.030(3) 0.001(2) 0.009(3) 0.000(2)
C32 0.024(3) 0.021(3) 0.024(3) -0.007(2) 0.010(3) 0.005(3)
O32 0.022(2) 0.023(2) 0.032(2) -0.0035(17) 0.0115(19) 0.0037(18)
C33 0.022(3) 0.023(3) 0.018(3) -0.005(2) 0.006(2) 0.001(3)
C34 0.025(3) 0.019(3) 0.014(3) -0.002(2) 0.005(2) 0.002(2)
C35 0.019(3) 0.021(3) 0.020(3) -0.004(2) 0.006(2) 0.004(2)
C36 0.018(3) 0.019(3) 0.027(3) -0.003(2) 0.009(3) -0.003(2)
O36 0.022(2) 0.023(2) 0.038(2) -0.0026(18) 0.0151(19) -0.0021(18)
C41 0.018(3) 0.025(3) 0.032(3) 0.008(2) 0.014(3) 0.006(3)
C42 0.012(3) 0.020(3) 0.029(3) 0.001(2) 0.009(2) 0.000(2)
O42 0.018(2) 0.021(2) 0.034(2) -0.0013(17) 0.0125(18) -0.0010(17)
C43 0.011(3) 0.019(3) 0.022(3) 0.001(2) 0.004(2) 0.001(2)
C44 0.014(3) 0.020(3) 0.024(3) 0.003(2) 0.006(2) 0.004(2)
C45 0.012(3) 0.019(3) 0.022(3) -0.001(2) 0.007(2) 0.002(2)
C46 0.016(3) 0.029(3) 0.020(3) -0.005(2) 0.006(2) -0.004(3)
O46 0.022(2) 0.031(2) 0.0220(19) -0.0026(17) 0.0120(18) 0.0002(18)
C51 0.024(3) 0.021(3) 0.025(3) -0.001(2) 0.013(3) 0.003(2)
C52 0.019(3) 0.024(3) 0.031(3) 0.002(2) 0.008(3) 0.004(3)
C53 0.036(4) 0.025(3) 0.049(4) 0.005(3) 0.018(3) 0.002(3)
C54 0.048(5) 0.034(4) 0.042(4) 0.005(3) 0.025(4) 0.001(3)
C55 0.062(6) 0.036(4) 0.071(5) -0.015(4) 0.040(5) -0.010(4)
C56 0.066(6) 0.043(5) 0.084(6) -0.018(4) 0.036(5) -0.004(4)
C57 0.025(3) 0.030(3) 0.019(3) -0.001(2) 0.010(3) 0.000(3)
C61 0.013(3) 0.026(3) 0.021(3) -0.001(2) 0.006(2) -0.001(2)
C62 0.025(3) 0.026(3) 0.031(3) 0.004(3) 0.015(3) 0.002(3)
C63 0.031(4) 0.023(3) 0.040(4) 0.011(3) 0.019(3) 0.000(3)
C64 0.035(4) 0.024(3) 0.041(4) 0.007(3) 0.021(3) 0.000(3)
C65 0.056(5) 0.021(4) 0.060(5) 0.000(3) 0.025(4) 0.000(3)
C66 0.097(7) 0.035(4) 0.083(6) 0.025(4) 0.061(6) 0.025(5)
C67 0.022(3) 0.025(3) 0.030(3) 0.006(3) 0.009(3) 0.008(3)
C71 0.025(3) 0.018(3) 0.028(3) -0.002(2) 0.013(3) 0.003(2)
C72 0.034(4) 0.030(3) 0.022(3) 0.002(2) 0.018(3) 0.010(3)
C73 0.031(4) 0.036(4) 0.024(3) -0.001(3) 0.010(3) -0.009(3)
C74 0.029(4) 0.037(4) 0.031(3) 0.004(3) 0.018(3) 0.002(3)
C75 0.029(4) 0.033(4) 0.033(3) 0.002(3) 0.013(3) 0.002(3)
C76 0.057(5) 0.033(4) 0.050(4) -0.004(3) 0.031(4) 0.004(4)
C77 0.030(4) 0.020(3) 0.036(3) 0.001(3) 0.015(3) 0.009(3)
C81 0.019(3) 0.020(3) 0.022(3) -0.003(2) 0.004(2) -0.001(2)
C82 0.018(3) 0.021(3) 0.024(3) 0.000(2) 0.006(2) 0.010(2)
C83 0.026(3) 0.026(3) 0.025(3) -0.001(3) 0.001(3) 0.007(3)
C84 0.041(4) 0.035(4) 0.029(3) -0.003(3) 0.011(3) 0.007(3)
C85 0.044(5) 0.054(5) 0.030(4) 0.003(3) 0.011(3) 0.006(4)
C86 0.061(6) 0.060(5) 0.052(5) 0.013(4) 0.031(4) 0.012(4)
C87 0.026(3) 0.021(3) 0.035(3) 0.002(3) 0.015(3) -0.003(3)

loop_
_atom_type_symbol
_atom_type_description
_atom_type_scat_dispersion_real
_atom_type_scat_dispersion_imag
_atom_type_scat_source
C C 0.0033 0.0016 'International Tables Vol C Tables 4.2.6.8 and 6.1.1.4'
H H 0.0000 0.0000 'International Tables Vol C Tables 4.2.6.8 and 6.1.1.4'
N N 0.0061 0.0033 'International Tables Vol C Tables 4.2.6.8 and 6.1.1.4'
O O 0.0106 0.0060 'International Tables Vol C Tables 4.2.6.8 and 6.1.1.4'
I I -0.4742 1.8119 'International Tables Vol C Tables 4.2.6.8 and 6.1.1.4'

loop_
_geom_angle_atom_site_label_1
_geom_angle_atom_site_label_2
_geom_angle_atom_site_label_3
_geom_angle
_geom_angle_site_symmetry_1
_geom_angle_site_symmetry_3
_geom_angle_publ_flag
N1S C1S C2S 177.5(10) . . ?
C1S C2S H2A 109.5 . . ?
C1S C2S H2B 109.5 . . ?
H2A C2S H2B 109.5 . . ?
C1S C2S H2C 109.5 . . ?
H2A C2S H2C 109.5 . . ?
H2B C2S H2C 109.5 . . ?
C12 C11 C16 121.1(5) . . ?
C12 C11 I1 118.7(4) . . ?
C16 C11 I1 120.1(4) . . ?
C11 C12 O12 119.8(5) . . ?
C11 C12 C13 120.1(5) . . ?
O12 C12 C13 120.0(5) . . ?
C12 O12 C57 117.5(4) . . ?
C14 C13 C12 117.5(5) . . ?
C14 C13 C51 123.2(5) . . ?
C12 C13 C51 119.2(5) . . ?
C13 C14 C15 123.1(5) . . ?
C13 C14 H14A 118.4 . . ?
C15 C14 H14A 118.4 . . ?
C16 C15 C14 117.9(5) . . ?
C16 C15 C61 119.7(5) . . ?
C14 C15 C61 122.3(5) . . ?
C11 C16 C15 120.2(5) . . ?
C11 C16 O16 118.5(5) . . ?
C15 C16 O16 121.1(5) . . ?
C16 O16 C67 116.5(4) . . ?
C26 C21 C22 120.8(5) . . ?
C26 C21 I2 120.3(4) . . ?
C22 C21 I2 118.9(4) . . ?
O22 C22 C23 120.5(5) . . ?
O22 C22 C21 119.4(5) . . ?
C23 C22 C21 120.0(5) . . ?
C22 O22 C67 116.6(4) . . ?
C22 C23 C24 118.0(5) . . ?
C22 C23 C61 120.2(5) . . ?
C24 C23 C61 121.7(5) . . ?
C25 C24 C23 122.4(5) . . ?
C25 C24 H24A 118.8 . . ?
C23 C24 H24A 118.8 . . ?
C26 C25 C24 117.7(5) . . ?
C26 C25 C71 120.5(5) . . ?
C24 C25 C71 121.6(5) . . ?
C21 C26 O26 118.9(5) . . ?
C21 C26 C25 121.1(5) . . ?
O26 C26 C25 120.0(5) . . ?
C26 O26 C77 116.4(4) . . ?
C36 C31 C32 121.1(5) . . ?
C36 C31 I3 120.5(4) . . ?
C32 C31 I3 118.3(4) . . ?
C31 C32 O32 118.9(5) . . ?
C31 C32 C33 120.6(5) . . ?
O32 C32 C33 120.3(5) . . ?
C32 O32 C77 116.5(4) . . ?
C32 C33 C34 117.3(5) . . ?
C32 C33 C71 119.7(5) . . ?
C34 C33 C71 123.0(5) . . ?
C35 C34 C33 122.6(5) . . ?
C35 C34 H34A 118.7 . . ?
C33 C34 H34A 118.7 . . ?
C34 C35 C36 118.1(5) . . ?
C34 C35 C81 122.5(5) . . ?
C36 C35 C81 119.3(5) . . ?
C31 C36 O36 119.8(5) . . ?
C31 C36 C35 120.3(5) . . ?
O36 C36 C35 119.8(5) . . ?
C36 O36 C87 116.9(4) . . ?
C46 C41 C42 120.4(5) . . ?
C46 C41 I4 118.9(4) . . ?
C42 C41 I4 120.7(4) . . ?
O42 C42 C41 118.5(5) . . ?
O42 C42 C43 121.2(5) . . ?
C41 C42 C43 120.1(5) . . ?
C42 O42 C87 117.8(4) . . ?
C44 C43 C42 118.0(5) . . ?
C44 C43 C81 122.6(5) . . ?
C42 C43 C81 119.3(5) . . ?
C43 C44 C45 123.4(5) . . ?
C43 C44 H44A 118.3 . . ?
C45 C44 H44A 118.3 . . ?
C44 C45 C46 117.8(5) . . ?
C44 C45 C51 122.7(5) . . ?
C46 C45 C51 119.4(5) . . ?
O46 C46 C41 118.7(5) . . ?
O46 C46 C45 120.9(5) . . ?
C41 C46 C45 120.3(5) . . ?
C46 O46 C57 116.7(4) . . ?
C13 C51 C45 107.2(4) . . ?
C13 C51 C52 114.0(5) . . ?
C45 C51 C52 112.9(5) . . ?
C13 C51 H51A 107.5 . . ?
C45 C51 H51A 107.5 . . ?
C52 C51 H51A 107.5 . . ?
C53 C52 C51 115.2(5) . . ?
C53 C52 H52A 108.5 . . ?
C51 C52 H52A 108.5 . . ?
C53 C52 H52B 108.5 . . ?
C51 C52 H52B 108.5 . . ?
H52A C52 H52B 107.5 . . ?
C54 C53 C52 117.4(6) . . ?
C54 C53 H53A 108.0 . . ?
C52 C53 H53A 108.0 . . ?
C54 C53 H53B 108.0 . . ?
C52 C53 H53B 108.0 . . ?
H53A C53 H53B 107.2 . . ?
C53 C54 C55 111.7(6) . . ?
C53 C54 H54A 109.3 . . ?
C55 C54 H54A 109.3 . . ?
C53 C54 H54B 109.3 . . ?
C55 C54 H54B 109.3 . . ?
H54A C54 H54B 107.9 . . ?
C56 C55 C54 114.0(7) . . ?
C56 C55 H55A 108.7 . . ?
C54 C55 H55A 108.7 . . ?
C56 C55 H55B 108.7 . . ?
C54 C55 H55B 108.7 . . ?
H55A C55 H55B 107.6 . . ?
C55 C56 H56A 109.5 . . ?
C55 C56 H56B 109.5 . . ?
H56A C56 H56B 109.5 . . ?
C55 C56 H56C 109.5 . . ?
H56A C56 H56C 109.5 . . ?
H56B C56 H56C 109.5 . . ?
O12 C57 O46 112.3(5) . . ?
O12 C57 H57A 109.1 . . ?
O46 C57 H57A 109.1 . . ?
O12 C57 H57B 109.1 . . ?
O46 C57 H57B 109.1 . . ?
H57A C57 H57B 107.9 . . ?
C23 C61 C62 114.1(4) . . ?
C23 C61 C15 107.8(4) . . ?
C62 C61 C15 113.7(5) . . ?
C23 C61 H61A 106.9 . . ?
C62 C61 H61A 106.9 . . ?
C15 C61 H61A 106.9 . . ?
C61 C62 C63 112.9(5) . . ?
C61 C62 H62A 109.0 . . ?
C63 C62 H62A 109.0 . . ?
C61 C62 H62B 109.0 . . ?
C63 C62 H62B 109.0 . . ?
H62A C62 H62B 107.8 . . ?
C64 C63 C62 113.5(5) . . ?
C64 C63 H63A 108.9 . . ?
C62 C63 H63A 108.9 . . ?
C64 C63 H63B 108.9 . . ?
C62 C63 H63B 108.9 . . ?
H63A C63 H63B 107.7 . . ?
C63 C64 C65 113.8(6) . . ?
C63 C64 H64A 108.8 . . ?
C65 C64 H64A 108.8 . . ?
C63 C64 H64B 108.8 . . ?
C65 C64 H64B 108.8 . . ?
H64A C64 H64B 107.7 . . ?
C66 C65 C64 114.4(7) . . ?
C66 C65 H65A 108.7 . . ?
C64 C65 H65A 108.7 . . ?
C66 C65 H65B 108.7 . . ?
C64 C65 H65B 108.7 . . ?
H65A C65 H65B 107.6 . . ?
C65 C66 H66A 109.5 . . ?
C65 C66 H66B 109.5 . . ?
H66A C66 H66B 109.5 . . ?
C65 C66 H66C 109.5 . . ?
H66A C66 H66C 109.5 . . ?
H66B C66 H66C 109.5 . . ?
O16 C67 O22 113.4(5) . . ?
O16 C67 H67A 108.9 . . ?
O22 C67 H67A 108.9 . . ?
O16 C67 H67B 108.9 . . ?
O22 C67 H67B 108.9 . . ?
H67A C67 H67B 107.7 . . ?
C33 C71 C25 108.5(4) . . ?
C33 C71 C72 113.9(5) . . ?
C25 C71 C72 114.8(5) . . ?
C33 C71 H71A 106.3 . . ?
C25 C71 H71A 106.3 . . ?
C72 C71 H71A 106.3 . . ?
C73 C72 C71 114.0(5) . . ?
C73 C72 H72A 108.7 . . ?
C71 C72 H72A 108.7 . . ?
C73 C72 H72B 108.7 . . ?
C71 C72 H72B 108.7 . . ?
H72A C72 H72B 107.6 . . ?
C72 C73 C74 115.8(5) . . ?
C72 C73 H73A 108.3 . . ?
C74 C73 H73A 108.3 . . ?
C72 C73 H73B 108.3 . . ?
C74 C73 H73B 108.3 . . ?
H73A C73 H73B 107.4 . . ?
C73 C74 C75 113.3(5) . . ?
C73 C74 H74A 108.9 . . ?
C75 C74 H74A 108.9 . . ?
C73 C74 H74B 108.9 . . ?
C75 C74 H74B 108.9 . . ?
H74A C74 H74B 107.7 . . ?
C76 C75 C74 114.0(6) . . ?
C76 C75 H75A 108.8 . . ?
C74 C75 H75A 108.8 . . ?
C76 C75 H75B 108.8 . . ?
C74 C75 H75B 108.8 . . ?
H75A C75 H75B 107.7 . . ?
C75 C76 H76A 109.5 . . ?
C75 C76 H76B 109.5 . . ?
H76A C76 H76B 109.5 . . ?
C75 C76 H76C 109.5 . . ?
H76A C76 H76C 109.5 . . ?
H76B C76 H76C 109.5 . . ?
O26 C77 O32 112.8(5) . . ?
O26 C77 H77A 109.0 . . ?
O32 C77 H77A 109.0 . . ?
O26 C77 H77B 109.0 . . ?
O32 C77 H77B 109.0 . . ?
H77A C77 H77B 107.8 . . ?
C43 C81 C35 107.6(4) . . ?
C43 C81 C82 112.4(5) . . ?
C35 C81 C82 114.1(5) . . ?
C43 C81 H81A 107.5 . . ?
C35 C81 H81A 107.5 . . ?
C82 C81 H81A 107.5 . . ?
C83 C82 C81 111.2(5) . . ?
C83 C82 H82A 109.4 . . ?
C81 C82 H82A 109.4 . . ?
C83 C82 H82B 109.4 . . ?
C81 C82 H82B 109.4 . . ?
H82A C82 H82B 108.0 . . ?
C82 C83 C84 113.7(5) . . ?
C82 C83 H83A 108.8 . . ?
C84 C83 H83A 108.8 . . ?
C82 C83 H83B 108.8 . . ?
C84 C83 H83B 108.8 . . ?
H83A C83 H83B 107.7 . . ?
C85 C84 C83 112.9(6) . . ?
C85 C84 H84A 109.0 . . ?
C83 C84 H84A 109.0 . . ?
C85 C84 H84B 109.0 . . ?
C83 C84 H84B 109.0 . . ?
H84A C84 H84B 107.8 . . ?
C84 C85 C86 113.6(6) . . ?
C84 C85 H85A 108.8 . . ?
C86 C85 H85A 108.8 . . ?
C84 C85 H85B 108.8 . . ?
C86 C85 H85B 108.8 . . ?
H85A C85 H85B 107.7 . . ?
C85 C86 H86A 109.5 . . ?
C85 C86 H86B 109.5 . . ?
H86A C86 H86B 109.5 . . ?
C85 C86 H86C 109.5 . . ?
H86A C86 H86C 109.5 . . ?
H86B C86 H86C 109.5 . . ?
O42 C87 O36 114.0(5) . . ?
O42 C87 H87A 108.8 . . ?
O36 C87 H87A 108.8 . . ?
O42 C87 H87B 108.8 . . ?
O36 C87 H87B 108.8 . . ?
H87A C87 H87B 107.6 . . ?

loop_
_geom_bond_atom_site_label_1
_geom_bond_atom_site_label_2
_geom_bond_distance
_geom_bond_site_symmetry_2
_geom_bond_publ_flag
N1S C1S 1.107(10) . ?
C1S C2S 1.453(12) . ?
C2S H2A 0.9800 . ?
C2S H2B 0.9800 . ?
C2S H2C 0.9800 . ?
I1 C11 2.085(5) . ?
I2 C21 2.093(5) . ?
I3 C31 2.094(5) . ?
I4 C41 2.076(5) . ?
C11 C12 1.373(8) . ?
C11 C16 1.380(8) . ?
C12 O12 1.376(6) . ?
C12 C13 1.401(7) . ?
O12 C57 1.402(7) . ?
C13 C14 1.379(7) . ?
C13 C51 1.514(8) . ?
C14 C15 1.389(7) . ?
C14 H14A 0.9500 . ?
C15 C16 1.381(7) . ?
C15 C61 1.522(7) . ?
C16 O16 1.381(7) . ?
O16 C67 1.399(7) . ?
C21 C26 1.361(8) . ?
C21 C22 1.388(8) . ?
C22 O22 1.383(7) . ?
C22 C23 1.384(8) . ?
O22 C67 1.410(7) . ?
C23 C24 1.393(8) . ?
C23 C61 1.515(8) . ?
C24 C25 1.386(8) . ?
C24 H24A 0.9500 . ?
C25 C26 1.385(8) . ?
C25 C71 1.516(8) . ?
C26 O26 1.378(7) . ?
O26 C77 1.403(7) . ?
C31 C36 1.366(8) . ?
C31 C32 1.372(8) . ?
C32 O32 1.378(7) . ?
C32 C33 1.384(8) . ?
O32 C77 1.419(7) . ?
C33 C34 1.405(8) . ?
C33 C71 1.507(8) . ?
C34 C35 1.370(8) . ?
C34 H34A 0.9500 . ?
C35 C36 1.394(8) . ?
C35 C81 1.526(8) . ?
C36 O36 1.381(7) . ?
O36 C87 1.405(7) . ?
C41 C46 1.385(8) . ?
C41 C42 1.389(8) . ?
C42 O42 1.379(7) . ?
C42 C43 1.390(7) . ?
O42 C87 1.399(7) . ?
C43 C44 1.368(8) . ?
C43 C81 1.522(7) . ?
C44 C45 1.386(7) . ?
C44 H44A 0.9500 . ?
C45 C46 1.386(7) . ?
C45 C51 1.517(8) . ?
C46 O46 1.374(6) . ?
O46 C57 1.419(7) . ?
C51 C52 1.535(8) . ?
C51 H51A 1.0000 . ?
C52 C53 1.518(9) . ?
C52 H52A 0.9900 . ?
C52 H52B 0.9900 . ?
C53 C54 1.488(9) . ?
C53 H53A 0.9900 . ?
C53 H53B 0.9900 . ?
C54 C55 1.544(9) . ?
C54 H54A 0.9900 . ?
C54 H54B 0.9900 . ?
C55 C56 1.481(10) . ?
C55 H55A 0.9900 . ?
C55 H55B 0.9900 . ?
C56 H56A 0.9800 . ?
C56 H56B 0.9800 . ?
C56 H56C 0.9800 . ?
C57 H57A 0.9900 . ?
C57 H57B 0.9900 . ?
C61 C62 1.517(8) . ?
C61 H61A 1.0000 . ?
C62 C63 1.522(8) . ?
C62 H62A 0.9900 . ?
C62 H62B 0.9900 . ?
C63 C64 1.496(8) . ?
C63 H63A 0.9900 . ?
C63 H63B 0.9900 . ?
C64 C65 1.512(9) . ?
C64 H64A 0.9900 . ?
C64 H64B 0.9900 . ?
C65 C66 1.490(10) . ?
C65 H65A 0.9900 . ?
C65 H65B 0.9900 . ?
C66 H66A 0.9800 . ?
C66 H66B 0.9800 . ?
C66 H66C 0.9800 . ?
C67 H67A 0.9900 . ?
C67 H67B 0.9900 . ?
C71 C72 1.527(8) . ?
C71 H71A 1.0000 . ?
C72 C73 1.515(8) . ?
C72 H72A 0.9900 . ?
C72 H72B 0.9900 . ?
C73 C74 1.522(9) . ?
C73 H73A 0.9900 . ?
C73 H73B 0.9900 . ?
C74 C75 1.526(9) . ?
C74 H74A 0.9900 . ?
C74 H74B 0.9900 . ?
C75 C76 1.510(9) . ?
C75 H75A 0.9900 . ?
C75 H75B 0.9900 . ?
C76 H76A 0.9800 . ?
C76 H76B 0.9800 . ?
C76 H76C 0.9800 . ?
C77 H77A 0.9900 . ?
C77 H77B 0.9900 . ?
C81 C82 1.526(8) . ?
C81 H81A 1.0000 . ?
C82 C83 1.515(8) . ?
C82 H82A 0.9900 . ?
C82 H82B 0.9900 . ?
C83 C84 1.530(8) . ?
C83 H83A 0.9900 . ?
C83 H83B 0.9900 . ?
C84 C85 1.519(10) . ?
C84 H84A 0.9900 . ?
C84 H84B 0.9900 . ?
C85 C86 1.522(10) . ?
C85 H85A 0.9900 . ?
C85 H85B 0.9900 . ?
C86 H86A 0.9800 . ?
C86 H86B 0.9800 . ?
C86 H86C 0.9800 . ?
C87 H87A 0.9900 . ?
C87 H87B 0.9900 . ?

loop_
_geom_torsion_atom_site_label_1
_geom_torsion_atom_site_label_2
_geom_torsion_atom_site_label_3
_geom_torsion_atom_site_label_4
_geom_torsion
_geom_torsion_site_symmetry_1
_geom_torsion_site_symmetry_2
_geom_torsion_site_symmetry_3
_geom_torsion_site_symmetry_4
_geom_torsion_publ_flag
C16 C11 C12 O12 174.2(5) . . . . ?
I1 C11 C12 O12 -9.1(7) . . . . ?
C16 C11 C12 C13 -2.3(8) . . . . ?
I1 C11 C12 C13 174.4(4) . . . . ?
C11 C12 O12 C57 99.1(6) . . . . ?
C13 C12 O12 C57 -84.4(6) . . . . ?
C11 C12 C13 C14 -0.3(8) . . . . ?
O12 C12 C13 C14 -176.8(5) . . . . ?
C11 C12 C13 C51 -176.7(5) . . . . ?
O12 C12 C13 C51 6.8(8) . . . . ?
C12 C13 C14 C15 2.5(8) . . . . ?
C51 C13 C14 C15 178.7(5) . . . . ?
C13 C14 C15 C16 -2.1(8) . . . . ?
C13 C14 C15 C61 -178.6(5) . . . . ?
C12 C11 C16 C15 2.8(8) . . . . ?
I1 C11 C16 C15 -173.9(4) . . . . ?
C12 C11 C16 O16 -172.7(5) . . . . ?
I1 C11 C16 O16 10.7(7) . . . . ?
C14 C15 C16 C11 -0.6(8) . . . . ?
C61 C15 C16 C11 176.0(5) . . . . ?
C14 C15 C16 O16 174.7(5) . . . . ?
C61 C15 C16 O16 -8.7(8) . . . . ?
C11 C16 O16 C67 -100.4(6) . . . . ?
C15 C16 O16 C67 84.2(6) . . . . ?
C26 C21 C22 O22 175.2(5) . . . . ?
I2 C21 C22 O22 -6.9(7) . . . . ?
C26 C21 C22 C23 -1.9(8) . . . . ?
I2 C21 C22 C23 175.9(4) . . . . ?
C23 C22 O22 C67 -83.4(6) . . . . ?
C21 C22 O22 C67 99.5(6) . . . . ?
O22 C22 C23 C24 -176.2(5) . . . . ?
C21 C22 C23 C24 1.0(8) . . . . ?
O22 C22 C23 C61 7.2(8) . . . . ?
C21 C22 C23 C61 -175.7(5) . . . . ?
C22 C23 C24 C25 0.7(8) . . . . ?
C61 C23 C24 C25 177.3(5) . . . . ?
C23 C24 C25 C26 -1.3(8) . . . . ?
C23 C24 C25 C71 -176.0(5) . . . . ?
C22 C21 C26 O26 -177.6(5) . . . . ?
I2 C21 C26 O26 4.6(7) . . . . ?
C22 C21 C26 C25 1.2(9) . . . . ?
I2 C21 C26 C25 -176.6(4) . . . . ?
C24 C25 C26 C21 0.4(8) . . . . ?
C71 C25 C26 C21 175.1(5) . . . . ?
C24 C25 C26 O26 179.2(5) . . . . ?
C71 C25 C26 O26 -6.1(8) . . . . ?
C21 C26 O26 C77 -98.8(6) . . . . ?
C25 C26 O26 C77 82.4(6) . . . . ?
C36 C31 C32 O32 174.5(5) . . . . ?
I3 C31 C32 O32 -7.9(7) . . . . ?
C36 C31 C32 C33 -0.5(9) . . . . ?
I3 C31 C32 C33 177.0(4) . . . . ?
C31 C32 O32 C77 102.5(6) . . . . ?
C33 C32 O32 C77 -82.4(6) . . . . ?
C31 C32 C33 C34 -1.5(8) . . . . ?
O32 C32 C33 C34 -176.5(5) . . . . ?
C31 C32 C33 C71 -179.4(5) . . . . ?
O32 C32 C33 C71 5.7(8) . . . . ?
C32 C33 C34 C35 2.6(8) . . . . ?
C71 C33 C34 C35 -179.6(5) . . . . ?
C33 C34 C35 C36 -1.6(8) . . . . ?
C33 C34 C35 C81 -176.9(5) . . . . ?
C32 C31 C36 O36 -175.2(5) . . . . ?
I3 C31 C36 O36 7.3(7) . . . . ?
C32 C31 C36 C35 1.6(9) . . . . ?
I3 C31 C36 C35 -175.9(4) . . . . ?
C34 C35 C36 C31 -0.5(8) . . . . ?
C81 C35 C36 C31 175.0(5) . . . . ?
C34 C35 C36 O36 176.3(5) . . . . ?
C81 C35 C36 O36 -8.2(8) . . . . ?
C31 C36 O36 C87 -98.2(6) . . . . ?
C35 C36 O36 C87 85.0(6) . . . . ?
C46 C41 C42 O42 175.9(5) . . . . ?
I4 C41 C42 O42 -5.4(7) . . . . ?
C46 C41 C42 C43 -0.1(8) . . . . ?
I4 C41 C42 C43 178.6(4) . . . . ?
C41 C42 O42 C87 102.1(6) . . . . ?
C43 C42 O42 C87 -82.0(6) . . . . ?
O42 C42 C43 C44 -176.3(5) . . . . ?
C41 C42 C43 C44 -0.5(8) . . . . ?
O42 C42 C43 C81 6.9(8) . . . . ?
C41 C42 C43 C81 -177.3(5) . . . . ?
C42 C43 C44 C45 1.3(8) . . . . ?
C81 C43 C44 C45 178.0(5) . . . . ?
C43 C44 C45 C46 -1.4(8) . . . . ?
C43 C44 C45 C51 -178.3(5) . . . . ?
C42 C41 C46 O46 -176.1(5) . . . . ?
I4 C41 C46 O46 5.1(7) . . . . ?
C42 C41 C46 C45 -0.1(9) . . . . ?
I4 C41 C46 C45 -178.8(4) . . . . ?
C44 C45 C46 O46 176.8(5) . . . . ?
C51 C45 C46 O46 -6.2(8) . . . . ?
C44 C45 C46 C41 0.8(8) . . . . ?
C51 C45 C46 C41 177.8(5) . . . . ?
C41 C46 O46 C57 -100.7(6) . . . . ?
C45 C46 O46 C57 83.3(7) . . . . ?
C14 C13 C51 C45 -91.8(6) . . . . ?
C12 C13 C51 C45 84.4(6) . . . . ?
C14 C13 C51 C52 33.8(7) . . . . ?
C12 C13 C51 C52 -150.0(5) . . . . ?
C44 C45 C51 C13 91.3(6) . . . . ?
C46 C45 C51 C13 -85.5(6) . . . . ?
C44 C45 C51 C52 -35.0(7) . . . . ?
C46 C45 C51 C52 148.2(5) . . . . ?
C13 C51 C52 C53 59.8(7) . . . . ?
C45 C51 C52 C53 -177.6(5) . . . . ?
C51 C52 C53 C54 58.7(8) . . . . ?
C52 C53 C54 C55 172.8(6) . . . . ?
C53 C54 C55 C56 172.3(7) . . . . ?
C12 O12 C57 O46 91.7(6) . . . . ?
C46 O46 C57 O12 -90.6(6) . . . . ?
C22 C23 C61 C62 -149.0(5) . . . . ?
C24 C23 C61 C62 34.5(7) . . . . ?
C22 C23 C61 C15 83.7(6) . . . . ?
C24 C23 C61 C15 -92.8(6) . . . . ?
C16 C15 C61 C23 -82.6(6) . . . . ?
C14 C15 C61 C23 93.8(6) . . . . ?
C16 C15 C61 C62 149.8(5) . . . . ?
C14 C15 C61 C62 -33.8(7) . . . . ?
C23 C61 C62 C63 173.8(5) . . . . ?
C15 C61 C62 C63 -62.0(6) . . . . ?
C61 C62 C63 C64 151.7(5) . . . . ?
C62 C63 C64 C65 178.4(6) . . . . ?
C63 C64 C65 C66 171.2(6) . . . . ?
C16 O16 C67 O22 -90.7(6) . . . . ?
C22 O22 C67 O16 91.0(6) . . . . ?
C32 C33 C71 C25 84.5(6) . . . . ?
C34 C33 C71 C25 -93.3(6) . . . . ?
C32 C33 C71 C72 -146.3(5) . . . . ?
C34 C33 C71 C72 36.0(7) . . . . ?
C26 C25 C71 C33 -84.5(6) . . . . ?
C24 C25 C71 C33 90.0(6) . . . . ?
C26 C25 C71 C72 146.7(5) . . . . ?
C24 C25 C71 C72 -38.7(7) . . . . ?
C33 C71 C72 C73 167.2(5) . . . . ?
C25 C71 C72 C73 -66.8(6) . . . . ?
C71 C72 C73 C74 -62.8(7) . . . . ?
C72 C73 C74 C75 -60.5(7) . . . . ?
C73 C74 C75 C76 -175.1(5) . . . . ?
C26 O26 C77 O32 -92.9(6) . . . . ?
C32 O32 C77 O26 93.1(6) . . . . ?
C44 C43 C81 C35 -92.2(6) . . . . ?
C42 C43 C81 C35 84.4(6) . . . . ?
C44 C43 C81 C82 34.2(7) . . . . ?
C42 C43 C81 C82 -149.2(5) . . . . ?
C34 C35 C81 C43 91.3(6) . . . . ?
C36 C35 C81 C43 -84.0(6) . . . . ?
C34 C35 C81 C82 -34.1(7) . . . . ?
C36 C35 C81 C82 150.6(5) . . . . ?
C43 C81 C82 C83 164.9(5) . . . . ?
C35 C81 C82 C83 -72.3(6) . . . . ?
C81 C82 C83 C84 167.3(5) . . . . ?
C82 C83 C84 C85 -71.3(7) . . . . ?
C83 C84 C85 C86 -178.3(6) . . . . ?
C42 O42 C87 O36 88.8(6) . . . . ?
C36 O36 C87 O42 -91.0(6) . . . . ?
